data_1568137
loop_
_publ_author_name
'Zhou, Xiuquan'
'Kolluru, Venkata Surya Chaitanya'
'Xu, Wenqian'
'Wang, Luqing'
'Chang, Tieyan'
'Chen, Yu-Sheng'
'Yu, Lei'
'Wen, Jianguo'
'Chan, Maria K. Y.'
'Chung, Duck Young'
'Kanatzidis, Mercouri G.'

_publ_section_title
;
 Discovery of chalcogenides structures and compositions using mixed fluxes
;
_journal_issue 7938
_journal_name_full Nature
_journal_page_first 72
_journal_page_last 77
_journal_paper_doi 10.1038/s41586-022-05307-7
_journal_volume 612
_journal_year 2022
_chemical_formula_moiety '0.5(Cu22.38 Na20.42 O4 Se20)'
_chemical_formula_sum 'Cu11.19 Na10.21 O2 Se10'
_chemical_formula_weight 1767.34
_space_group_crystal_system monoclinic
_space_group_IT_number 12
_space_group_name_Hall '-C 2y'
_space_group_name_H-M_alt 'C 1 2/m 1'
_atom_sites_solution_hydrogens .
_atom_sites_solution_primary dual
_audit_contact_author_name
;
;
_audit_creation_date 2021-08-09
_audit_creation_method
;
Olex2 1.2
(compiled 2018.05.29 svn.r3508 for OlexSys, GUI svn.r5506)
;
_cell_angle_alpha 90
_cell_angle_beta 110.33(3)
_cell_angle_gamma 90
_cell_formula_units_Z 2
_cell_length_a 15.772(3)
_cell_length_b 4.0654(8)
_cell_length_c 20.828(4)
_cell_measurement_reflns_used 6815
_cell_measurement_temperature 293(2)
_cell_measurement_theta_max 58.3
_cell_measurement_theta_min 6.8
_cell_volume 1252.3(5)
_computing_molecular_graphics 'Olex2 (Dolomanov et al., 2009)'
_computing_publication_material 'Olex2 (Dolomanov et al., 2009)'
_computing_structure_refinement 'ShelXL (Sheldrick, 2015)'
_computing_structure_solution 'ShelXT (Sheldrick, 2015)'
_diffrn_ambient_temperature 293(2)
_diffrn_measured_fraction_theta_full 0.993
_diffrn_measured_fraction_theta_max 0.992
_diffrn_measurement_device_type 'Bruker APEX-II CCD'
_diffrn_measurement_method '\w scans'
_diffrn_radiation_type MoK\a
_diffrn_radiation_wavelength 0.71073
_diffrn_reflns_av_R_equivalents 0.1045
_diffrn_reflns_av_unetI/netI 0.2718
_diffrn_reflns_Laue_measured_fraction_full 0.993
_diffrn_reflns_Laue_measured_fraction_max 0.992
_diffrn_reflns_limit_h_max 29
_diffrn_reflns_limit_h_min -29
_diffrn_reflns_limit_k_max 4
_diffrn_reflns_limit_k_min -5
_diffrn_reflns_limit_l_max 21
_diffrn_reflns_limit_l_min -21
_diffrn_reflns_number 1909
_diffrn_reflns_point_group_measured_fraction_full 0.993
_diffrn_reflns_point_group_measured_fraction_max 0.992
_diffrn_reflns_theta_full 25.242
_diffrn_reflns_theta_max 29.165
_diffrn_reflns_theta_min 3.375
_diffrn_standards_number 0
_exptl_absorpt_coefficient_mu 24.007
_exptl_absorpt_correction_type none
_exptl_crystal_colour red
_exptl_crystal_density_diffrn 4.687
_exptl_crystal_description needle
_exptl_crystal_F_000 1586
_refine_diff_density_max 1.245
_refine_diff_density_min -0.850
_refine_diff_density_rms 0.253
_refine_ls_extinction_coef .
_refine_ls_extinction_method none
_refine_ls_goodness_of_fit_ref 0.492
_refine_ls_hydrogen_treatment undef
_refine_ls_matrix_type full
_refine_ls_number_parameters 110
_refine_ls_number_reflns 1909
_refine_ls_number_restraints 0
_refine_ls_restrained_S_all 0.492
_refine_ls_R_factor_all 0.1279
_refine_ls_R_factor_gt 0.0308
_refine_ls_shift/su_max 0.001
_refine_ls_shift/su_mean 0.000
_refine_ls_structure_factor_coef Fsqd
_refine_ls_weighting_details 'w=1/[\s^2^(Fo^2^)+(0.0137P)^2^] where P=(Fo^2^+2Fc^2^)/3'
_refine_ls_weighting_scheme calc
_refine_ls_wR_factor_gt 0.0496
_refine_ls_wR_factor_ref 0.0594
_reflns_Friedel_coverage 0.000
_reflns_Friedel_fraction_full .
_reflns_Friedel_fraction_max .
_reflns_number_gt 581
_reflns_number_total 1909
_reflns_threshold_expression 'I > 2\s(I)'
_cod_data_source_file II_Cu11.19Na10.21O2Se10.cif
_cod_data_source_block II
_cod_database_code 1568137
_shelx_shelxl_version_number 2018/3
_shelx_space_group_comment
;
The symmetry employed for this shelxl refinement is uniquely defined
by the following loop, which should always be used as a source of
symmetry information in preference to the above space-group names.
They are only intended as comments.
;
_olex2_refinement_description
;
;
_olex2_submission_special_instructions 'No special instructions were received'

loop_
_space_group_symop_operation_xyz
'x, y, z'
'-x, y, -z'
'x+1/2, y+1/2, z'
'-x+1/2, y+1/2, -z'
'-x, -y, -z'
'x, -y, z'
'-x+1/2, -y+1/2, -z'
'x+1/2, -y+1/2, z'

loop_
_atom_site_label
_atom_site_type_symbol
_atom_site_fract_x
_atom_site_fract_y
_atom_site_fract_z
_atom_site_U_iso_or_equiv
_atom_site_adp_type
_atom_site_occupancy
_atom_site_site_symmetry_order
_atom_site_calc_flag
_atom_site_refinement_flags_posn
_atom_site_refinement_flags_adp
_atom_site_refinement_flags_occupancy
_atom_site_disorder_assembly
_atom_site_disorder_group
Se01 Se 0.70459(13) 1.000000 0.28715(10) 0.0148(4) Uani 1 2 d S T P . .
Se02 Se -0.02284(15) 1.000000 0.11726(11) 0.0156(5) Uani 1 2 d S T P . .
Se03 Se 0.17017(15) 0.500000 0.06066(11) 0.0142(5) Uani 1 2 d S T P . .
Se04 Se 0.51501(15) 0.500000 0.35288(11) 0.0215(5) Uani 1 2 d S T P . .
Se05 Se 0.65470(17) 0.000000 0.53140(12) 0.0163(5) Uani 1 2 d S T P . .
Cu06 Cu 0.65511(18) 0.500000 0.32963(14) 0.0237(6) Uani 1 2 d S T P . .
Cu07 Cu -0.0910(2) 1.000000 -0.00693(16) 0.0229(7) Uani 1 2 d S T P . .
Cu08 Cu 0.0214(2) 0.500000 0.07125(16) 0.0229(7) Uani 1 2 d S T P . .
Cu09 Cu 0.76631(18) 1.000000 0.40795(14) 0.0258(7) Uani 1 2 d S T P . .
Cu0A Cu 0.58668(19) 0.000000 0.40561(15) 0.0261(10) Uani 0.922(9) 2 d S T P . .
Cu0B Cu 0.8129(3) 0.000000 0.5387(2) 0.0219(13) Uani 0.674(9) 2 d S T P . .
Na0C Na 0.3208(6) 1.000000 0.0813(5) 0.018(2) Uani 1 2 d S T P . .
Na0D Na 0.1791(5) 1.000000 0.1735(4) 0.026(2) Uani 1 2 d S T P . .
Na0E Na 0.3591(5) 1.000000 0.3225(4) 0.033(2) Uani 1 2 d S T P . .
Na0F Na 0.500000 -0.500000 0.500000 0.024(3) Uani 1 4 d S T P . .
Na0G Na 0.5022(5) 1.000000 0.2316(4) 0.026(2) Uani 1 2 d S T P . .
O00H O 0.3439(10) 1.000000 0.2060(8) 0.020(2) Uani 1 2 d S T P . .
Na00 Na 0.3401(14) 0.500000 0.1987(11) 0.047(5) Uani 0.60(2) 2 d S T P . .

loop_
_atom_site_aniso_label
_atom_site_aniso_U_11
_atom_site_aniso_U_22
_atom_site_aniso_U_33
_atom_site_aniso_U_23
_atom_site_aniso_U_13
_atom_site_aniso_U_12
Se01 0.0157(9) 0.0107(11) 0.0157(10) 0.000 0.0027(8) 0.000
Se02 0.0153(10) 0.0134(13) 0.0157(11) 0.000 0.0022(9) 0.000
Se03 0.0160(11) 0.0103(12) 0.0174(11) 0.000 0.0072(9) 0.000
Se04 0.0280(11) 0.0124(12) 0.0285(12) 0.000 0.0155(9) 0.000
Se05 0.0190(10) 0.0114(12) 0.0157(11) 0.000 0.0026(9) 0.000
Cu06 0.0251(13) 0.0182(15) 0.0271(14) 0.000 0.0081(12) 0.000
Cu07 0.0233(15) 0.0164(17) 0.0226(15) 0.000 -0.0001(12) 0.000
Cu08 0.0253(14) 0.0211(17) 0.0266(15) 0.000 0.0143(12) 0.000
Cu09 0.0268(14) 0.0259(17) 0.0191(13) 0.000 0.0010(11) 0.000
Cu0A 0.0218(16) 0.0259(19) 0.0217(16) 0.000 -0.0039(12) 0.000
Cu0B 0.031(2) 0.019(2) 0.023(2) 0.000 0.0186(17) 0.000
Na0C 0.015(4) 0.024(6) 0.019(4) 0.000 0.013(3) 0.000
Na0D 0.024(4) 0.033(6) 0.020(4) 0.000 0.005(3) 0.000
Na0E 0.026(5) 0.046(6) 0.029(5) 0.000 0.011(4) 0.000
Na0F 0.021(6) 0.025(8) 0.017(6) 0.000 -0.002(5) 0.000
Na0G 0.012(4) 0.038(6) 0.025(4) 0.000 0.002(3) 0.000
O00H 0.008(4) 0.045(6) 0.004(4) 0.000 -0.002(4) 0.000
Na00 0.042(7) 0.041(8) 0.053(10) 0.000 0.009(6) 0.000

loop_
_atom_type_symbol
_atom_type_description
_atom_type_scat_dispersion_real
_atom_type_scat_dispersion_imag
_atom_type_scat_source
Cu Cu 0.3201 1.2651 'International Tables Vol C Tables 4.2.6.8 and 6.1.1.4'
Na Na 0.0362 0.0249 'International Tables Vol C Tables 4.2.6.8 and 6.1.1.4'
O O 0.0106 0.0060 'International Tables Vol C Tables 4.2.6.8 and 6.1.1.4'
Se Se -0.0929 2.2259 'International Tables Vol C Tables 4.2.6.8 and 6.1.1.4'

loop_
_geom_angle_atom_site_label_1
_geom_angle_atom_site_label_2
_geom_angle_atom_site_label_3
_geom_angle
_geom_angle_site_symmetry_1
_geom_angle_site_symmetry_3
Cu06 Se01 Cu06 112.12(14) 1_565 .
Cu06 Se01 Na0D 149.72(17) . 3
Cu06 Se01 Na0D 75.74(14) 1_565 3
Cu06 Se01 Na0D 75.74(14) . 3_545
Cu06 Se01 Na0D 149.72(17) 1_565 3_545
Cu06 Se01 Na0E 71.87(13) 1_565 3
Cu06 Se01 Na0E 142.27(18) . 3
Cu06 Se01 Na0E 142.27(18) 1_565 3_545
Cu06 Se01 Na0E 71.87(13) . 3_545
Cu06 Se01 Na0G 73.08(12) 1_565 .
Cu06 Se01 Na0G 73.08(12) . .
Cu06 Se01 Na00 123.77(7) . 3
Cu06 Se01 Na00 123.77(7) 1_565 3
Cu09 Se01 Cu06 71.36(8) . .
Cu09 Se01 Cu06 71.36(8) . 1_565
Cu09 Se01 Na0D 136.38(12) . 3
Cu09 Se01 Na0D 136.38(12) . 3_545
Cu09 Se01 Na0E 75.19(18) . 3
Cu09 Se01 Na0E 75.19(18) . 3_545
Cu09 Se01 Na0G 113.65(19) . .
Cu09 Se01 Na00 119.5(4) . 3
Na0D Se01 Na0D 84.0(2) 3_545 3
Na0D Se01 Na0E 120.7(2) 3 3_545
Na0D Se01 Na0E 67.8(2) 3_545 3_545
Na0D Se01 Na0E 120.7(2) 3_545 3
Na0D Se01 Na0E 67.8(2) 3 3
Na0D Se01 Na00 59.8(3) 3 3
Na0D Se01 Na00 59.8(3) 3_545 3
Na0E Se01 Na0E 83.2(2) 3 3_545
Na0E Se01 Na00 60.9(3) 3 3
Na0E Se01 Na00 60.9(3) 3_545 3
Na0G Se01 Na0D 82.19(19) . 3_545
Na0G Se01 Na0D 82.19(19) . 3
Na0G Se01 Na0E 138.25(11) . 3
Na0G Se01 Na0E 138.25(11) . 3_545
Na0G Se01 Na00 126.9(4) . 3
Cu07 Se02 Cu08 70.40(9) . .
Cu07 Se02 Cu08 70.40(9) . 1_565
Cu07 Se02 Na0C 73.80(18) . 3_455
Cu07 Se02 Na0C 73.80(18) . 3_445
Cu07 Se02 Na0D 115.7(2) . .
Cu07 Se02 Na0G 136.05(11) . 3_445
Cu07 Se02 Na0G 136.05(11) . 3_455
Cu07 Se02 Na00 115.9(4) . 3_455
Cu08 Se02 Cu08 112.15(16) 1_565 .
Cu08 Se02 Na0C 139.92(18) . 3_455
Cu08 Se02 Na0C 70.74(14) 1_565 3_455
Cu08 Se02 Na0C 70.74(14) . 3_445
Cu08 Se02 Na0C 139.92(18) 1_565 3_445
Cu08 Se02 Na0D 75.15(13) 1_565 .
Cu08 Se02 Na0D 75.15(13) . .
Cu08 Se02 Na0G 151.77(17) . 3_455
Cu08 Se02 Na0G 77.01(13) 1_565 3_455
Cu08 Se02 Na0G 151.77(17) 1_565 3_445
Cu08 Se02 Na0G 77.01(13) . 3_445
Cu08 Se02 Na00 123.21(9) 1_565 3_455
Cu08 Se02 Na00 123.21(9) . 3_455
Na0C Se02 Na0C 82.6(2) 3_445 3_455
Na0C Se02 Na00 59.6(3) 3_455 3_455
Na0C Se02 Na00 59.6(3) 3_445 3_455
Na0D Se02 Na0C 138.56(11) . 3_455
Na0D Se02 Na0C 138.56(11) . 3_445
Na0D Se02 Na0G 82.10(18) . 3_455
Na0D Se02 Na0G 82.10(18) . 3_445
Na0D Se02 Na00 128.4(4) . 3_455
Na0G Se02 Na0C 68.02(18) 3_445 3_445
Na0G Se02 Na0C 120.3(2) 3_455 3_445
Na0G Se02 Na0C 120.3(2) 3_445 3_455
Na0G Se02 Na0C 68.02(18) 3_455 3_455
Na0G Se02 Na0G 83.6(2) 3_455 3_445
Na0G Se02 Na00 60.7(3) 3_455 3_455
Na0G Se02 Na00 60.7(3) 3_445 3_455
Cu07 Se03 Cu07 112.56(15) 5_565 5_575
Cu07 Se03 Na0C 76.03(13) 5_565 1_545
Cu07 Se03 Na0C 150.5(2) 5_575 1_545
Cu07 Se03 Na0C 75.00(13) 5_565 7_565
Cu07 Se03 Na0C 150.5(2) 5_565 .
Cu07 Se03 Na0C 75.00(13) 5_575 7_565
Cu07 Se03 Na0C 76.03(13) 5_575 .
Cu07 Se03 Na0D 71.36(13) 5_565 1_545
Cu07 Se03 Na0D 141.31(19) 5_565 .
Cu07 Se03 Na0D 71.36(13) 5_575 .
Cu07 Se03 Na0D 141.31(19) 5_575 1_545
Cu07 Se03 Na00 123.40(8) 5_575 .
Cu07 Se03 Na00 123.40(8) 5_565 .
Cu08 Se03 Cu07 71.70(10) . 5_565
Cu08 Se03 Cu07 71.70(10) . 5_575
Cu08 Se03 Na0C 135.88(13) . .
Cu08 Se03 Na0C 117.8(2) . 7_565
Cu08 Se03 Na0C 135.89(13) . 1_545
Cu08 Se03 Na0D 73.72(17) . .
Cu08 Se03 Na0D 73.72(17) . 1_545
Cu08 Se03 Na00 117.1(4) . .
Na0C Se03 Na0C 83.9(2) . 1_545
Na0C Se03 Na0C 80.7(2) 7_565 .
Na0C Se03 Na0C 80.7(2) 7_565 1_545
Na0C Se03 Na0D 67.90(19) 1_545 1_545
Na0C Se03 Na0D 138.26(11) 7_565 1_545
Na0C Se03 Na0D 138.27(11) 7_565 .
Na0C Se03 Na0D 120.5(2) . 1_545
Na0C Se03 Na0D 67.9(2) . .
Na0C Se03 Na0D 120.5(2) 1_545 .
Na0C Se03 Na00 125.2(4) 7_565 .
Na0C Se03 Na00 60.0(3) . .
Na0C Se03 Na00 60.0(3) 1_545 .
Na0D Se03 Na0D 82.8(2) 1_545 .
Na0D Se03 Na00 60.5(3) 1_545 .
Na0D Se03 Na00 60.5(3) . .
Cu06 Se04 Cu0B 58.46(12) . 7_656
Cu06 Se04 Na0E 132.66(14) . .
Cu06 Se04 Na0E 132.66(14) . 1_545
Cu06 Se04 Na0F 125.18(11) . 1_565
Cu06 Se04 Na0G 69.70(14) . 1_545
Cu06 Se04 Na0G 69.70(15) . .
Cu06 Se04 Na00 107.8(4) . .
Cu0A Se04 Cu06 76.93(10) 1_565 .
Cu0A Se04 Cu06 76.93(10) . .
Cu0A Se04 Cu0A 115.87(15) 1_565 .
Cu0A Se04 Cu0B 58.16(7) 1_565 7_656
Cu0A Se04 Cu0B 58.16(7) . 7_656
Cu0A Se04 Na0E 150.27(19) . .
Cu0A Se04 Na0E 75.55(13) . 1_545
Cu0A Se04 Na0E 75.55(13) 1_565 .
Cu0A Se04 Na0E 150.27(19) 1_565 1_545
Cu0A Se04 Na0F 74.79(10) 1_565 1_565
Cu0A Se04 Na0F 74.79(10) . 1_565
Cu0A Se04 Na0G 73.31(12) 1_565 .
Cu0A Se04 Na0G 142.35(17) . .
Cu0A Se04 Na0G 142.35(17) 1_565 1_545
Cu0A Se04 Na0G 73.31(12) . 1_545
Cu0A Se04 Na00 121.76(8) 1_565 .
Cu0A Se04 Na00 121.76(8) . .
Cu0B Se04 Na0E 129.17(15) 7_656 .
Cu0B Se04 Na0E 129.17(15) 7_656 1_545
Cu0B Se04 Na0F 66.71(9) 7_656 1_565
Cu0B Se04 Na0G 113.92(15) 7_656 1_545
Cu0B Se04 Na0G 113.92(15) 7_656 .
Cu0B Se04 Na00 166.3(4) 7_656 .
Na0E Se04 Na0E 82.5(2) 1_545 .
Na0E Se04 Na0F 82.84(17) . 1_565
Na0E Se04 Na0F 82.84(17) 1_545 1_565
Na0E Se04 Na0G 115.5(2) 1_545 .
Na0E Se04 Na0G 65.9(2) . .
Na0E Se04 Na0G 115.5(2) . 1_545
Na0E Se04 Na0G 65.88(19) 1_545 1_545
Na0E Se04 Na00 58.9(3) . .
Na0E Se04 Na00 58.9(3) 1_545 .
Na0F Se04 Na0G 139.72(11) 1_565 .
Na0F Se04 Na0G 139.72(11) 1_565 1_545
Na0F Se04 Na00 127.0(4) 1_565 .
Na0G Se04 Na0G 79.1(2) 1_545 .
Na0G Se04 Na00 56.7(3) 1_545 .
Na0G Se04 Na00 56.7(3) . .
Cu09 Se05 Cu09 109.63(14) 7_666 7_656
Cu09 Se05 Cu0B 59.69(10) 7_656 7_646
Cu09 Se05 Cu0B 59.69(10) 7_666 7_656
Cu09 Se05 Cu0B 138.34(14) 7_666 7_646
Cu09 Se05 Cu0B 138.34(14) 7_656 7_656
Cu09 Se05 Na0E 72.40(12) 7_656 5_666
Cu09 Se05 Na0E 72.40(12) 7_666 5_666
Cu09 Se05 Na0F 77.74(6) 7_666 1_565
Cu09 Se05 Na0F 150.59(13) 7_656 1_565
Cu09 Se05 Na0F 150.59(13) 7_666 .
Cu09 Se05 Na0F 77.74(6) 7_656 .
Cu0A Se05 Cu09 119.77(9) . 7_666
Cu0A Se05 Cu09 119.77(9) . 7_656
Cu0A Se05 Cu0B 60.69(9) . 7_656
Cu0A Se05 Cu0B 60.69(9) . 7_646
Cu0A Se05 Na0E 152.1(2) . 5_666
Cu0A Se05 Na0F 75.69(8) . .
Cu0A Se05 Na0F 75.69(8) . 1_565
Cu0B Se05 Cu09 69.41(10) . 7_656
Cu0B Se05 Cu09 69.41(10) . 7_666
Cu0B Se05 Cu0A 97.13(15) . .
Cu0B Se05 Cu0B 99.97(15) 7_646 7_656
Cu0B Se05 Cu0B 69.33(11) . 7_656
Cu0B Se05 Cu0B 69.33(11) . 7_646
Cu0B Se05 Na0E 128.87(8) 7_646 5_666
Cu0B Se05 Na0E 128.87(8) 7_656 5_666
Cu0B Se05 Na0E 110.7(2) . 5_666
Cu0B Se05 Na0F 132.95(11) 7_656 .
Cu0B Se05 Na0F 132.95(11) 7_646 1_565
Cu0B Se05 Na0F 137.05(5) . 1_565
Cu0B Se05 Na0F 70.49(8) 7_646 .
Cu0B Se05 Na0F 137.05(5) . .
Cu0B Se05 Na0F 70.49(8) 7_656 1_565
Na0F Se05 Na0E 83.58(13) . 5_666
Na0F Se05 Na0E 83.58(13) 1_565 5_666
Na0F Se05 Na0F 83.03(6) . 1_565
Se01 Cu06 Se01 112.12(14) . 1_545
Se01 Cu06 Cu09 126.69(13) . 1_545
Se01 Cu06 Cu09 52.85(8) . .
Se01 Cu06 Cu09 126.69(13) 1_545 .
Se01 Cu06 Cu09 52.85(8) 1_545 1_545
Se01 Cu06 Cu0A 166.25(11) . .
Se01 Cu06 Cu0A 81.16(6) 1_545 .
Se01 Cu06 Cu0A 166.25(11) 1_545 1_565
Se01 Cu06 Cu0A 81.16(6) . 1_565
Se01 Cu06 Cu0B 114.19(9) 1_545 7_656
Se01 Cu06 Cu0B 114.19(9) . 7_656
Se01 Cu06 Na0D 59.98(8) . 3_545
Se01 Cu06 Na0D 59.98(8) 1_545 3_545
Se01 Cu06 Na0E 62.75(9) 1_545 3_545
Se01 Cu06 Na0E 62.75(9) . 3_545
Se01 Cu06 Na0G 123.27(17) . 1_545
Se01 Cu06 Na0G 61.13(13) . .
Se01 Cu06 Na0G 123.27(17) 1_545 .
Se01 Cu06 Na0G 61.13(13) 1_545 1_545
Se04 Cu06 Se01 119.97(8) . 1_545
Se04 Cu06 Se01 119.97(8) . .
Se04 Cu06 Cu09 108.25(11) . 1_545
Se04 Cu06 Cu09 108.25(11) . .
Se04 Cu06 Cu0A 51.20(7) . .
Se04 Cu06 Cu0A 51.20(7) . 1_565
Se04 Cu06 Cu0B 69.30(13) . 7_656
Se04 Cu06 Na0D 127.12(17) . 3_545
Se04 Cu06 Na0E 171.6(2) . 3_545
Se04 Cu06 Na0G 66.33(15) . .
Se04 Cu06 Na0G 66.33(15) . 1_545
Cu09 Cu06 Cu09 92.79(11) . 1_545
Cu09 Cu06 Cu0A 57.94(9) . 1_565
Cu09 Cu06 Cu0A 116.81(12) . .
Cu09 Cu06 Cu0A 116.81(12) 1_545 1_565
Cu09 Cu06 Cu0A 57.94(9) 1_545 .
Cu09 Cu06 Na0D 107.52(13) 1_545 3_545
Cu09 Cu06 Na0D 107.52(13) . 3_545
Cu09 Cu06 Na0E 66.46(12) 1_545 3_545
Cu09 Cu06 Na0E 66.46(12) . 3_545
Cu09 Cu06 Na0G 171.56(12) 1_545 .
Cu09 Cu06 Na0G 171.56(12) . 1_545
Cu09 Cu06 Na0G 95.10(9) . .
Cu09 Cu06 Na0G 95.10(9) 1_545 1_545
Cu0A Cu06 Cu0A 85.38(11) . 1_565
Cu0A Cu06 Na0D 133.20(8) . 3_545
Cu0A Cu06 Na0D 133.20(8) 1_565 3_545
Cu0A Cu06 Na0E 124.32(12) 1_565 3_545
Cu0A Cu06 Na0E 124.32(12) . 3_545
Cu0A Cu06 Na0G 65.51(14) . 1_545
Cu0A Cu06 Na0G 115.36(16) 1_565 1_545
Cu0A Cu06 Na0G 115.36(16) . .
Cu0A Cu06 Na0G 65.51(14) 1_565 .
Cu0B Cu06 Cu09 62.34(9) 7_656 1_545
Cu0B Cu06 Cu09 62.34(9) 7_656 .
Cu0B Cu06 Cu0A 54.48(8) 7_656 .
Cu0B Cu06 Cu0A 54.49(8) 7_656 1_565
Cu0B Cu06 Na0D 163.58(18) 7_656 3_545
Cu0B Cu06 Na0E 102.31(19) 7_656 3_545
Cu0B Cu06 Na0G 119.16(17) 7_656 .
Cu0B Cu06 Na0G 119.16(17) 7_656 1_545
Na0E Cu06 Na0D 61.3(2) 3_545 3_545
Na0G Cu06 Na0D 72.90(18) 1_545 3_545
Na0G Cu06 Na0D 72.90(18) . 3_545
Na0G Cu06 Na0E 119.69(18) . 3_545
Na0G Cu06 Na0E 119.69(18) 1_545 3_545
Na0G Cu06 Na0G 76.87(17) 1_545 .
Se02 Cu07 Se03 116.98(11) . 5_575
Se02 Cu07 Se03 116.98(11) . 5_565
Se02 Cu07 Cu07 80.26(14) . 5_575
Se02 Cu07 Cu08 113.52(12) . 5_565
Se02 Cu07 Cu08 113.52(12) . 5_575
Se02 Cu07 Cu08 55.09(8) . .
Se02 Cu07 Cu08 55.09(8) . 1_565
Se02 Cu07 Na0C 119.4(2) . 5_575
Se02 Cu07 Na0C 62.01(17) . 3_455
Se02 Cu07 Na0C 62.01(17) . 3_445
Se02 Cu07 Na0D 179.1(2) . 5_575
Se03 Cu07 Se03 112.56(15) 5_565 5_575
Se03 Cu07 Cu07 113.08(13) 5_565 5_575
Se03 Cu07 Cu07 113.08(13) 5_575 5_575
Se03 Cu07 Cu08 53.96(10) 5_565 5_565
Se03 Cu07 Cu08 53.96(10) 5_575 5_575
Se03 Cu07 Cu08 126.58(15) 5_565 5_575
Se03 Cu07 Cu08 126.58(15) 5_575 5_565
Se03 Cu07 Cu08 169.94(11) 5_575 .
Se03 Cu07 Cu08 77.47(7) 5_575 1_565
Se03 Cu07 Cu08 169.94(11) 5_565 1_565
Se03 Cu07 Cu08 77.47(7) 5_565 .
Se03 Cu07 Na0C 60.20(15) 5_565 3_445
Se03 Cu07 Na0C 60.20(15) 5_575 3_455
Se03 Cu07 Na0C 120.82(19) 5_565 3_455
Se03 Cu07 Na0C 59.92(9) 5_575 5_575
Se03 Cu07 Na0C 120.82(19) 5_575 3_445
Se03 Cu07 Na0C 59.92(9) 5_565 5_575
Se03 Cu07 Na0D 63.35(10) 5_565 5_575
Se03 Cu07 Na0D 63.35(10) 5_575 5_575
Cu07 Cu07 Cu08 59.86(10) 5_575 5_575
Cu07 Cu07 Cu08 61.35(8) 5_575 1_565
Cu07 Cu07 Cu08 59.86(10) 5_575 5_565
Cu07 Cu07 Cu08 61.34(8) 5_575 .
Cu07 Cu07 Na0C 123.57(18) 5_575 3_455
Cu07 Cu07 Na0C 123.57(18) 5_575 3_445
Cu07 Cu07 Na0C 160.4(2) 5_575 5_575
Cu07 Cu07 Na0D 98.8(2) 5_575 5_575
Cu08 Cu07 Cu08 92.49(11) 1_565 .
Cu08 Cu07 Cu08 59.32(13) 1_565 5_575
Cu08 Cu07 Cu08 121.21(13) 1_565 5_565
Cu08 Cu07 Cu08 121.20(13) . 5_575
Cu08 Cu07 Cu08 90.77(12) 5_565 5_575
Cu08 Cu07 Cu08 59.32(13) . 5_565
Cu08 Cu07 Na0C 107.93(14) 5_575 5_575
Cu08 Cu07 Na0C 128.25(10) . 5_575
Cu08 Cu07 Na0C 128.25(10) 1_565 5_575
Cu08 Cu07 Na0C 114.76(19) 1_565 3_445
Cu08 Cu07 Na0C 62.77(15) . 3_445
Cu08 Cu07 Na0C 114.76(19) . 3_455
Cu08 Cu07 Na0C 107.93(14) 5_565 5_575
Cu08 Cu07 Na0C 171.88(14) 5_565 3_455
Cu08 Cu07 Na0C 97.25(10) 5_565 3_445
Cu08 Cu07 Na0C 97.25(10) 5_575 3_455
Cu08 Cu07 Na0C 171.88(14) 5_575 3_445
Cu08 Cu07 Na0C 62.76(15) 1_565 3_455
Cu08 Cu07 Na0D 124.46(13) 1_565 5_575
Cu08 Cu07 Na0D 65.90(13) 5_565 5_575
Cu08 Cu07 Na0D 65.90(13) 5_575 5_575
Cu08 Cu07 Na0D 124.46(13) . 5_575
Na0C Cu07 Na0C 74.7(2) 3_455 3_445
Na0C Cu07 Na0C 70.8(2) 3_445 5_575
Na0C Cu07 Na0C 70.8(2) 3_455 5_575
Na0D Cu07 Na0C 118.66(18) 5_575 3_445
Na0D Cu07 Na0C 118.66(18) 5_575 3_455
Na0D Cu07 Na0C 61.6(2) 5_575 5_575
Se02 Cu08 Se02 112.15(16) . 1_545
Se02 Cu08 Cu07 78.52(7) . 5_575
Se02 Cu08 Cu07 128.17(15) . 1_545
Se02 Cu08 Cu07 78.52(7) 1_545 5_565
Se02 Cu08 Cu07 128.17(15) 1_545 .
Se02 Cu08 Cu07 54.50(9) 1_545 1_545
Se02 Cu08 Cu07 169.21(12) 1_545 5_575
Se02 Cu08 Cu07 169.21(12) . 5_565
Se02 Cu08 Cu07 54.50(9) . .
Se02 Cu08 Cu08 114.67(11) . 5_565
Se02 Cu08 Cu08 114.67(11) 1_545 5_565
Se02 Cu08 Na0C 63.76(11) . 3_445
Se02 Cu08 Na0C 63.76(11) 1_545 3_445
Se02 Cu08 Na0D 120.35(17) . 1_545
Se02 Cu08 Na0D 120.35(17) 1_545 .
Se02 Cu08 Na0D 59.74(13) 1_545 1_545
Se02 Cu08 Na0D 59.74(13) . .
Se02 Cu08 Na0G 59.31(8) . 3_445
Se02 Cu08 Na0G 59.31(8) 1_545 3_445
Se03 Cu08 Se02 116.76(10) . .
Se03 Cu08 Se02 116.76(10) . 1_545
Se03 Cu08 Cu07 112.40(13) . .
Se03 Cu08 Cu07 54.34(8) . 5_575
Se03 Cu08 Cu07 112.40(13) . 1_545
Se03 Cu08 Cu07 54.34(8) . 5_565
Se03 Cu08 Cu08 77.82(15) . 5_565
Se03 Cu08 Na0C 178.6(2) . 3_445
Se03 Cu08 Na0D 61.97(15) . 1_545
Se03 Cu08 Na0D 61.97(15) . .
Se03 Cu08 Na0G 119.91(18) . 3_445
Cu07 Cu08 Cu07 92.49(11) . 1_545
Cu07 Cu08 Cu07 58.80(13) 1_545 5_565
Cu07 Cu08 Cu07 58.80(13) . 5_575
Cu07 Cu08 Cu07 120.68(13) 1_545 5_575
Cu07 Cu08 Cu07 90.77(12) 5_565 5_575
Cu07 Cu08 Cu07 120.68(13) . 5_565
Cu07 Cu08 Na0C 66.73(14) 1_545 3_445
Cu07 Cu08 Na0C 124.98(12) 5_575 3_445
Cu07 Cu08 Na0C 66.73(14) . 3_445
Cu07 Cu08 Na0C 124.98(12) 5_565 3_445
Cu07 Cu08 Na0D 96.26(9) . .
Cu07 Cu08 Na0D 62.86(14) 5_575 .
Cu07 Cu08 Na0D 96.26(9) 1_545 1_545
Cu07 Cu08 Na0D 170.96(12) 1_545 .
Cu07 Cu08 Na0D 114.18(17) 5_575 1_545
Cu07 Cu08 Na0D 170.96(12) . 1_545
Cu07 Cu08 Na0D 114.18(17) 5_565 .
Cu07 Cu08 Na0D 62.86(14) 5_565 1_545
Cu07 Cu08 Na0G 129.07(10) 5_575 3_445
Cu07 Cu08 Na0G 108.07(14) 1_545 3_445
Cu07 Cu08 Na0G 129.07(10) 5_565 3_445
Cu07 Cu08 Na0G 108.07(14) . 3_445
Cu08 Cu08 Cu07 61.07(10) 5_565 .
Cu08 Cu08 Cu07 59.61(9) 5_565 5_575
Cu08 Cu08 Cu07 61.08(10) 5_565 1_545
Cu08 Cu08 Cu07 59.61(9) 5_565 5_565
Cu08 Cu08 Na0C 100.8(2) 5_565 3_445
Cu08 Cu08 Na0D 121.75(18) 5_565 .
Cu08 Cu08 Na0D 121.75(18) 5_565 1_545
Cu08 Cu08 Na0G 162.3(2) 5_565 3_445
Na0C Cu08 Na0D 119.04(19) 3_445 1_545
Na0C Cu08 Na0D 119.04(19) 3_445 .
Na0C Cu08 Na0G 61.5(2) 3_445 3_445
Na0D Cu08 Na0D 74.91(18) 1_545 .
Na0D Cu08 Na0G 71.32(17) . 3_445
Na0D Cu08 Na0G 71.32(17) 1_545 3_445
Se01 Cu09 Se05 119.30(9) . 7_656
Se01 Cu09 Se05 119.30(9) . 7_666
Se01 Cu09 Cu06 55.79(8) . 1_565
Se01 Cu09 Cu06 55.79(8) . .
Se01 Cu09 Cu0A 86.66(12) . 1_565
Se01 Cu09 Cu0B 110.24(11) . 7_656
Se01 Cu09 Cu0B 172.86(17) . 1_565
Se01 Cu09 Cu0B 110.24(11) . 7_666
Se01 Cu09 Na0E 61.91(15) . 3_545
Se01 Cu09 Na0E 61.91(15) . 3
Se01 Cu09 Na0F 123.18(12) . 3_565
Se05 Cu09 Se05 109.63(14) 7_666 7_656
Se05 Cu09 Cu06 78.75(7) 7_666 1_565
Se05 Cu09 Cu06 171.29(11) 7_656 1_565
Se05 Cu09 Cu06 171.29(11) 7_666 .
Se05 Cu09 Cu06 78.75(7) 7_656 .
Se05 Cu09 Cu0A 109.40(11) 7_656 1_565
Se05 Cu09 Cu0A 109.40(11) 7_666 1_565
Se05 Cu09 Cu0B 127.14(14) 7_656 7_666
Se05 Cu09 Cu0B 63.40(9) 7_666 1_565
Se05 Cu09 Cu0B 54.61(10) 7_666 7_666
Se05 Cu09 Cu0B 127.14(14) 7_666 7_656
Se05 Cu09 Cu0B 63.40(9) 7_656 1_565
Se05 Cu09 Cu0B 54.61(10) 7_656 7_656
Se05 Cu09 Na0E 122.06(16) 7_656 3
Se05 Cu09 Na0E 62.62(14) 7_656 3_545
Se05 Cu09 Na0E 62.62(14) 7_666 3
Se05 Cu09 Na0E 122.06(16) 7_666 3_545
Se05 Cu09 Na0F 58.51(7) 7_656 3_565
Se05 Cu09 Na0F 58.51(7) 7_666 3_565
Cu06 Cu09 Cu06 92.79(11) 1_565 .
Cu06 Cu09 Cu0A 64.43(8) . 1_565
Cu06 Cu09 Cu0A 64.43(8) 1_565 1_565
Cu06 Cu09 Cu0B 55.38(11) . 7_656
Cu06 Cu09 Cu0B 118.68(13) . 7_666
Cu06 Cu09 Cu0B 55.39(11) 1_565 7_666
Cu06 Cu09 Cu0B 118.68(13) 1_565 7_656
Cu06 Cu09 Na0E 115.49(17) . 3
Cu06 Cu09 Na0E 63.42(14) . 3_545
Cu06 Cu09 Na0E 63.42(14) 1_565 3
Cu06 Cu09 Na0E 115.49(17) 1_565 3_545
Cu06 Cu09 Na0F 129.94(7) 1_565 3_565
Cu06 Cu09 Na0F 129.95(7) . 3_565
Cu0A Cu09 Na0E 127.77(14) 1_565 3
Cu0A Cu09 Na0E 127.77(14) 1_565 3_545
Cu0A Cu09 Na0F 150.17(12) 1_565 3_565
Cu0B Cu09 Cu06 120.54(11) 1_565 1_565
Cu0B Cu09 Cu06 120.54(11) 1_565 .
Cu0B Cu09 Cu0A 86.20(15) 1_565 1_565
Cu0B Cu09 Cu0A 54.83(9) 7_666 1_565
Cu0B Cu09 Cu0A 54.83(9) 7_656 1_565
Cu0B Cu09 Cu0B 92.71(13) 7_656 7_666
Cu0B Cu09 Cu0B 65.32(12) 1_565 7_656
Cu0B Cu09 Cu0B 65.32(12) 1_565 7_666
Cu0B Cu09 Na0E 169.85(15) 7_666 3_545
Cu0B Cu09 Na0E 123.15(17) 1_565 3
Cu0B Cu09 Na0E 96.15(11) 7_666 3
Cu0B Cu09 Na0E 96.15(11) 7_656 3_545
Cu0B Cu09 Na0E 123.15(16) 1_565 3_545
Cu0B Cu09 Na0E 169.85(15) 7_656 3
Cu0B Cu09 Na0F 108.09(10) 7_656 3_565
Cu0B Cu09 Na0F 108.09(10) 7_666 3_565
Cu0B Cu09 Na0F 63.96(10) 1_565 3_565
Na0E Cu09 Na0E 74.62(19) 3_545 3
Na0E Cu09 Na0F 73.80(15) 3_545 3_565
Na0E Cu09 Na0F 73.80(15) 3 3_565
Se04 Cu0A Se04 115.87(15) 1_545 .
Se04 Cu0A Se05 116.68(10) . .
Se04 Cu0A Se05 116.68(10) 1_545 .
Se04 Cu0A Cu06 51.87(9) 1_545 1_545
Se04 Cu0A Cu06 122.12(14) 1_545 .
Se04 Cu0A Cu06 122.12(14) . 1_545
Se04 Cu0A Cu06 51.87(9) . .
Se04 Cu0A Cu09 108.61(11) . 1_545
Se04 Cu0A Cu09 108.61(11) 1_545 1_545
Se04 Cu0A Cu0B 69.97(8) . 7_656
Se04 Cu0A Cu0B 170.99(16) . 7_646
Se04 Cu0A Cu0B 170.99(16) 1_545 7_656
Se04 Cu0A Cu0B 69.97(8) 1_545 7_646
Se04 Cu0A Na0E 61.37(9) . 1_545
Se04 Cu0A Na0E 61.36(9) 1_545 1_545
Se04 Cu0A Na0F 123.17(12) . .
Se04 Cu0A Na0F 123.17(12) 1_545 1_565
Se04 Cu0A Na0F 62.70(8) 1_545 .
Se04 Cu0A Na0F 62.70(8) . 1_565
Se04 Cu0A Na0G 64.16(9) 1_545 1_545
Se04 Cu0A Na0G 64.15(9) . 1_545
Se05 Cu0A Cu06 117.26(11) . 1_545
Se05 Cu0A Cu06 117.26(11) . .
Se05 Cu0A Cu09 85.28(12) . 1_545
Se05 Cu0A Cu0B 63.32(11) . 7_656
Se05 Cu0A Cu0B 63.32(11) . 7_646
Se05 Cu0A Na0E 122.29(19) . 1_545
Se05 Cu0A Na0F 60.17(7) . .
Se05 Cu0A Na0F 60.17(7) . 1_565
Se05 Cu0A Na0G 177.44(19) . 1_545
Cu06 Cu0A Cu06 85.38(11) . 1_545
Cu06 Cu0A Na0E 103.97(14) 1_545 1_545
Cu06 Cu0A Na0E 103.97(14) . 1_545
Cu06 Cu0A Na0F 100.91(4) 1_545 .
Cu06 Cu0A Na0F 173.71(8) 1_545 1_565
Cu06 Cu0A Na0F 173.70(8) . .
Cu06 Cu0A Na0F 100.91(4) . 1_565
Cu06 Cu0A Na0G 61.11(11) . 1_545
Cu06 Cu0A Na0G 61.11(11) 1_545 1_545
Cu09 Cu0A Cu06 57.64(8) 1_545 .
Cu09 Cu0A Cu06 57.64(8) 1_545 1_545
Cu09 Cu0A Na0E 152.43(19) 1_545 1_545
Cu09 Cu0A Na0F 126.13(8) 1_545 .
Cu09 Cu0A Na0F 126.13(8) 1_545 1_565
Cu09 Cu0A Na0G 92.16(17) 1_545 1_545
Cu0B Cu0A Cu06 55.11(11) 7_646 1_545
Cu0B Cu0A Cu06 55.11(11) 7_656 .
Cu0B Cu0A Cu06 119.48(15) 7_656 1_545
Cu0B Cu0A Cu06 119.48(15) 7_646 .
Cu0B Cu0A Cu09 62.44(10) 7_646 1_545
Cu0B Cu0A Cu09 62.44(10) 7_656 1_545
Cu0B Cu0A Cu0B 103.40(16) 7_656 7_646
Cu0B Cu0A Na0E 126.94(9) 7_646 1_545
Cu0B Cu0A Na0E 126.94(9) 7_656 1_545
Cu0B Cu0A Na0F 120.84(14) 7_656 .
Cu0B Cu0A Na0F 65.24(9) 7_656 1_565
Cu0B Cu0A Na0F 65.24(9) 7_646 .
Cu0B Cu0A Na0F 120.84(14) 7_646 1_565
Cu0B Cu0A Na0G 115.44(13) 7_646 1_545
Cu0B Cu0A Na0G 115.44(13) 7_656 1_545
Na0E Cu0A Na0F 74.38(13) 1_545 1_565
Na0E Cu0A Na0F 74.38(13) 1_545 .
Na0F Cu0A Na0F 72.80(7) 1_565 .
Na0G Cu0A Na0E 60.3(2) 1_545 1_545
Na0G Cu0A Na0F 121.68(11) 1_545 .
Na0G Cu0A Na0F 121.68(11) 1_545 1_565
Se04 Cu0B Cu0B 135.61(11) 7_656 7_656
Se04 Cu0B Cu0B 135.61(11) 7_656 7_646
Se05 Cu0B Se04 97.06(11) 7_656 7_656
Se05 Cu0B Se04 97.06(11) 7_646 7_656
Se05 Cu0B Se04 135.69(17) . 7_656
Se05 Cu0B Se05 110.67(11) . 7_656
Se05 Cu0B Se05 110.67(11) . 7_646
Se05 Cu0B Se05 99.97(15) 7_646 7_656
Se05 Cu0B Cu06 83.45(15) . 7_656
Se05 Cu0B Cu09 165.67(16) 7_656 7_656
Se05 Cu0B Cu09 91.39(15) . 1_545
Se05 Cu0B Cu09 165.67(16) 7_646 7_666
Se05 Cu0B Cu09 55.98(9) . 7_666
Se05 Cu0B Cu09 81.98(6) 7_646 7_656
Se05 Cu0B Cu09 81.98(6) 7_656 7_666
Se05 Cu0B Cu09 55.98(9) . 7_656
Se05 Cu0B Cu0A 118.66(12) . 7_656
Se05 Cu0B Cu0A 118.66(12) . 7_646
Se05 Cu0B Cu0B 58.70(13) . 7_656
Se05 Cu0B Cu0B 51.96(10) 7_656 7_656
Se05 Cu0B Cu0B 51.96(10) 7_646 7_646
Se05 Cu0B Cu0B 117.1(2) 7_656 7_646
Se05 Cu0B Cu0B 117.1(2) 7_646 7_656
Se05 Cu0B Cu0B 58.70(13) . 7_646
Cu06 Cu0B Se04 52.24(11) 7_656 7_656
Cu06 Cu0B Se05 125.04(10) 7_656 7_656
Cu06 Cu0B Se05 125.04(10) 7_656 7_646
Cu06 Cu0B Cu09 62.27(9) 7_656 7_656
Cu06 Cu0B Cu09 62.27(9) 7_656 7_666
Cu06 Cu0B Cu0B 115.37(17) 7_656 7_646
Cu06 Cu0B Cu0B 115.37(17) 7_656 7_656
Cu09 Cu0B Se04 132.92(17) 1_545 7_656
Cu09 Cu0B Se04 96.78(11) 7_656 7_656
Cu09 Cu0B Se04 96.78(11) 7_666 7_656
Cu09 Cu0B Se05 56.92(9) 1_545 7_646
Cu09 Cu0B Se05 56.92(9) 1_545 7_656
Cu09 Cu0B Cu06 174.84(19) 1_545 7_656
Cu09 Cu0B Cu09 114.68(12) 1_545 7_656
Cu09 Cu0B Cu09 114.68(12) 1_545 7_666
Cu09 Cu0B Cu09 92.71(13) 7_656 7_666
Cu09 Cu0B Cu0A 112.38(13) 1_545 7_656
Cu09 Cu0B Cu0A 112.38(13) 1_545 7_646
Cu09 Cu0B Cu0B 114.45(19) 7_666 7_646
Cu09 Cu0B Cu0B 61.44(14) 1_545 7_656
Cu09 Cu0B Cu0B 53.24(10) 7_666 7_656
Cu09 Cu0B Cu0B 61.44(14) 1_545 7_646
Cu09 Cu0B Cu0B 114.45(19) 7_656 7_656
Cu09 Cu0B Cu0B 53.24(11) 7_656 7_646
Cu0A Cu0B Se04 51.87(8) 7_656 7_656
Cu0A Cu0B Se04 51.87(8) 7_646 7_656
Cu0A Cu0B Se05 130.00(17) 7_656 7_646
Cu0A Cu0B Se05 55.99(9) 7_656 7_656
Cu0A Cu0B Se05 130.00(17) 7_646 7_656
Cu0A Cu0B Se05 55.99(9) 7_646 7_646
Cu0A Cu0B Cu06 70.41(12) 7_656 7_656
Cu0A Cu0B Cu06 70.41(12) 7_646 7_656
Cu0A Cu0B Cu09 62.73(9) 7_656 7_666
Cu0A Cu0B Cu09 132.66(17) 7_656 7_656
Cu0A Cu0B Cu09 62.73(9) 7_646 7_656
Cu0A Cu0B Cu09 132.66(17) 7_646 7_666
Cu0A Cu0B Cu0A 103.40(16) 7_656 7_646
Cu0A Cu0B Cu0B 83.85(7) 7_646 7_646
Cu0A Cu0B Cu0B 172.19(19) 7_656 7_646
Cu0A Cu0B Cu0B 83.85(7) 7_656 7_656
Cu0A Cu0B Cu0B 172.19(19) 7_646 7_656
Cu0B Cu0B Cu0B 88.8(2) 7_646 7_656
Se02 Na0C Se02 82.6(2) 3 3_545
Se02 Na0C Cu07 138.15(12) 3 5_575
Se02 Na0C Cu07 44.19(11) 3_545 3_545
Se02 Na0C Cu07 138.15(12) 3_545 5_575
Se02 Na0C Cu07 44.19(11) 3 3
Se02 Na0C Cu07 94.8(2) 3_545 3
Se02 Na0C Cu07 94.8(2) 3 3_545
Se02 Na0C Cu08 45.50(12) 3_545 3
Se02 Na0C Cu08 45.50(12) 3 3
Se02 Na0C Na00 61.7(4) 3 1_565
Se02 Na0C Na00 112.9(5) 3_545 1_565
Se02 Na0C Na00 112.9(5) 3 .
Se02 Na0C Na00 61.7(4) 3_545 .
Se03 Na0C Se02 174.5(3) . 3
Se03 Na0C Se02 96.51(5) 1_565 3
Se03 Na0C Se02 86.1(2) 7_565 3
Se03 Na0C Se02 96.51(5) . 3_545
Se03 Na0C Se02 174.5(3) 1_565 3_545
Se03 Na0C Se02 86.1(2) 7_565 3_545
Se03 Na0C Se03 83.9(2) . 1_565
Se03 Na0C Se03 99.3(2) 7_565 1_565
Se03 Na0C Se03 99.3(2) 7_565 .
Se03 Na0C Cu07 141.3(3) . 3
Se03 Na0C Cu07 141.3(3) 1_565 3_545
Se03 Na0C Cu07 87.7(2) 7_565 5_575
Se03 Na0C Cu07 44.05(12) . 5_575
Se03 Na0C Cu07 44.80(12) 7_565 3_545
Se03 Na0C Cu07 44.05(12) 1_565 5_575
Se03 Na0C Cu07 44.80(12) 7_565 3
Se03 Na0C Cu07 88.26(11) 1_565 3
Se03 Na0C Cu07 88.26(11) . 3_545
Se03 Na0C Cu08 136.26(14) 1_565 3
Se03 Na0C Cu08 136.26(14) . 3
Se03 Na0C Cu08 63.64(18) 7_565 3
Se03 Na0C Na00 138.3(3) 7_565 .
Se03 Na0C Na00 62.2(4) 1_565 1_565
Se03 Na0C Na00 138.3(3) 7_565 1_565
Se03 Na0C Na00 114.0(5) 1_565 .
Se03 Na0C Na00 114.0(5) . 1_565
Se03 Na0C Na00 62.2(4) . .
Cu07 Na0C Cu07 109.2(2) 3_545 5_575
Cu07 Na0C Cu07 109.2(2) 3 5_575
Cu07 Na0C Cu07 74.7(2) 3_545 3
Cu08 Na0C Cu07 151.3(3) 3 5_575
Cu08 Na0C Cu07 50.50(13) 3 3_545
Cu08 Na0C Cu07 50.50(13) 3 3
O00H Na0C Se02 86.1(3) . 3_545
O00H Na0C Se02 86.1(3) . 3
O00H Na0C Se03 169.6(5) . 7_565
O00H Na0C Se03 88.4(3) . .
O00H Na0C Se03 88.4(3) . 1_565
O00H Na0C Cu07 102.8(4) . 5_575
O00H Na0C Cu07 129.3(3) . 3
O00H Na0C Cu07 129.3(3) . 3_545
O00H Na0C Cu08 105.9(4) . 3
O00H Na0C Na00 40.8(3) . .
O00H Na0C Na00 40.8(3) . 1_565
Na00 Na0C Cu07 151.8(5) . 3
Na00 Na0C Cu07 95.1(3) 1_565 3
Na00 Na0C Cu07 98.9(5) . 5_575
Na00 Na0C Cu07 95.1(3) . 3_545
Na00 Na0C Cu07 151.8(5) 1_565 3_545
Na00 Na0C Cu07 98.9(5) 1_565 5_575
Na00 Na0C Cu08 102.7(5) . 3
Na00 Na0C Cu08 102.7(5) 1_565 3
Na00 Na0C Na00 81.6(6) 1_565 .
Se01 Na0D Se01 84.0(2) 3_455 3_445
Se01 Na0D Se03 96.42(4) 3_455 1_565
Se01 Na0D Se03 175.2(3) 3_445 1_565
Se01 Na0D Se03 175.2(3) 3_455 .
Se01 Na0D Se03 96.42(4) 3_445 .
Se01 Na0D Cu06 44.28(12) 3_455 3_455
Se01 Na0D Cu06 44.28(12) 3_445 3_455
Se01 Na0D Cu07 136.17(13) 3_455 5_575
Se01 Na0D Cu07 136.17(13) 3_445 5_575
Se01 Na0D Cu08 140.4(3) 3_455 .
Se01 Na0D Cu08 87.56(11) 3_455 1_565
Se01 Na0D Cu08 140.4(3) 3_445 1_565
Se01 Na0D Cu08 87.56(11) 3_445 .
Se01 Na0D Na00 114.9(4) 3_445 1_565
Se01 Na0D Na00 63.8(4) 3_445 .
Se01 Na0D Na00 63.8(4) 3_455 1_565
Se01 Na0D Na00 114.9(4) 3_455 .
Se02 Na0D Se01 98.1(2) . 3_455
Se02 Na0D Se01 98.1(2) . 3_445
Se02 Na0D Se03 86.61(19) . 1_565
Se02 Na0D Se03 86.61(19) . .
Se02 Na0D Cu06 85.3(2) . 3_455
Se02 Na0D Cu07 65.19(17) . 5_575
Se02 Na0D Cu08 45.11(11) . 1_565
Se02 Na0D Cu08 45.11(11) . .
Se02 Na0D Na00 138.9(3) . .
Se02 Na0D Na00 138.9(3) . 1_565
Se03 Na0D Se03 82.8(2) 1_565 .
Se03 Na0D Cu06 137.76(12) . 3_455
Se03 Na0D Cu06 137.76(12) 1_565 3_455
Se03 Na0D Cu07 45.29(12) . 5_575
Se03 Na0D Cu07 45.29(12) 1_565 5_575
Se03 Na0D Cu08 44.30(11) 1_565 1_565
Se03 Na0D Cu08 44.31(11) . .
Se03 Na0D Cu08 95.1(2) . 1_565
Se03 Na0D Cu08 95.1(2) 1_565 .
Se03 Na0D Na00 112.0(5) . 1_565
Se03 Na0D Na00 112.0(5) 1_565 .
Se03 Na0D Na00 61.4(4) 1_565 1_565
Se03 Na0D Na00 61.4(4) . .
Cu07 Na0D Cu06 150.5(3) 5_575 3_455
Cu07 Na0D Cu08 51.24(12) 5_575 .
Cu07 Na0D Cu08 51.25(12) 5_575 1_565
Cu08 Na0D Cu06 107.7(2) . 3_455
Cu08 Na0D Cu06 107.7(2) 1_565 3_455
Cu08 Na0D Cu08 74.91(18) . 1_565
O00H Na0D Se01 86.8(3) . 3_445
O00H Na0D Se01 86.8(3) . 3_455
O00H Na0D Se02 173.4(5) . .
O00H Na0D Se03 88.5(3) . .
O00H Na0D Se03 88.5(3) . 1_565
O00H Na0D Cu06 101.3(4) . 3_455
O00H Na0D Cu07 108.3(4) . 5_575
O00H Na0D Cu08 131.3(3) . 1_565
O00H Na0D Cu08 131.3(3) . .
O00H Na0D Na00 40.3(3) . 1_565
O00H Na0D Na00 40.3(3) . .
Na00 Na0D Cu06 101.1(4) . 3_455
Na00 Na0D Cu06 101.1(4) 1_565 3_455
Na00 Na0D Cu07 101.4(4) 1_565 5_575
Na00 Na0D Cu07 101.4(4) . 5_575
Na00 Na0D Cu08 151.2(5) 1_565 .
Na00 Na0D Cu08 151.2(5) . 1_565
Na00 Na0D Cu08 95.3(3) 1_565 1_565
Na00 Na0D Cu08 95.3(3) . .
Na00 Na0D Na00 80.3(5) 1_565 .
Se01 Na0E Se01 83.2(2) 3_445 3_455
Se01 Na0E Se04 177.9(3) 3_445 1_565
Se01 Na0E Se04 177.9(3) 3_455 .
Se01 Na0E Se04 97.07(4) 3_445 .
Se01 Na0E Se04 97.07(4) 3_455 1_565
Se01 Na0E Se05 85.2(2) 3_455 5_666
Se01 Na0E Se05 85.2(2) 3_445 5_666
Se01 Na0E Cu06 45.38(12) 3_455 3_455
Se01 Na0E Cu06 45.38(12) 3_445 3_455
Se01 Na0E Cu09 42.90(11) 3_455 3_455
Se01 Na0E Cu09 94.2(2) 3_455 3_445
Se01 Na0E Cu09 94.2(2) 3_445 3_455
Se01 Na0E Cu09 42.90(11) 3_445 3_445
Se01 Na0E Cu0A 137.23(12) 3_455 1_565
Se01 Na0E Cu0A 137.23(12) 3_445 1_565
Se01 Na0E Na00 112.5(5) 3_445 1_565
Se01 Na0E Na00 112.5(5) 3_455 .
Se01 Na0E Na00 62.8(4) 3_445 .
Se01 Na0E Na00 62.8(4) 3_455 1_565
Se04 Na0E Se04 82.5(2) 1_565 .
Se04 Na0E Se05 96.9(2) 1_565 5_666
Se04 Na0E Se05 96.9(2) . 5_666
Se04 Na0E Cu06 135.88(15) 1_565 3_455
Se04 Na0E Cu06 135.88(15) . 3_455
Se04 Na0E Cu09 87.45(12) 1_565 3_455
Se04 Na0E Cu09 87.46(12) . 3_445
Se04 Na0E Cu09 139.0(3) . 3_455
Se04 Na0E Cu09 139.0(3) 1_565 3_445
Se04 Na0E Cu0A 43.09(11) 1_565 1_565
Se04 Na0E Cu0A 43.09(11) . 1_565
Se04 Na0E Na00 115.3(5) . 1_565
Se04 Na0E Na00 66.0(4) 1_565 1_565
Se04 Na0E Na00 115.3(5) 1_565 .
Se04 Na0E Na00 66.0(4) . .
Se05 Na0E Cu06 63.50(18) 5_666 3_455
Se05 Na0E Cu09 44.98(12) 5_666 3_445
Se05 Na0E Cu09 44.98(12) 5_666 3_455
Se05 Na0E Cu0A 85.6(2) 5_666 1_565
Se05 Na0E Na00 139.7(3) 5_666 1_565
Se05 Na0E Na00 139.7(3) 5_666 .
Cu06 Na0E Cu09 50.12(13) 3_455 3_445
Cu06 Na0E Cu09 50.12(13) 3_455 3_455
Cu06 Na0E Cu0A 149.1(3) 3_455 1_565
Cu09 Na0E Cu09 74.62(19) 3_455 3_445
Cu09 Na0E Cu0A 107.9(2) 3_455 1_565
Cu09 Na0E Cu0A 107.9(2) 3_445 1_565
O00H Na0E Se01 88.0(3) . 3_455
O00H Na0E Se01 88.0(3) . 3_445
O00H Na0E Se04 90.0(3) . 1_565
O00H Na0E Se04 90.0(3) . .
O00H Na0E Se05 170.8(5) . 5_666
O00H Na0E Cu06 107.3(4) . 3_455
O00H Na0E Cu09 129.8(3) . 3_455
O00H Na0E Cu09 129.8(3) . 3_445
O00H Na0E Cu0A 103.7(4) . 1_565
O00H Na0E Na00 39.2(3) . 1_565
O00H Na0E Na00 39.2(3) . .
Na00 Na0E Cu06 102.5(5) . 3_455
Na00 Na0E Cu06 102.5(5) 1_565 3_455
Na00 Na0E Cu09 96.1(3) 1_565 3_455
Na00 Na0E Cu09 96.1(3) . 3_445
Na00 Na0E Cu09 150.7(5) . 3_455
Na00 Na0E Cu09 150.7(5) 1_565 3_445
Na00 Na0E Cu0A 101.3(4) . 1_565
Na00 Na0E Cu0A 101.3(4) 1_565 1_565
Na00 Na0E Na00 78.4(5) . 1_565
Se04 Na0F Se04 180.0 1_545 5_656
Se04 Na0F Cu0A 137.49(4) 1_545 5_656
Se04 Na0F Cu0A 137.49(4) 5_656 .
Se04 Na0F Cu0A 137.49(4) 5_656 1_545
Se04 Na0F Cu0A 42.51(4) 1_545 .
Se04 Na0F Cu0A 42.51(4) 5_656 5_656
Se04 Na0F Cu0A 42.51(4) 5_656 5_646
Se04 Na0F Cu0A 42.51(4) 1_545 1_545
Se04 Na0F Cu0A 137.49(4) 1_545 5_646
Se04 Na0F Cu0B 52.47(8) 1_545 7_646
Se04 Na0F Cu0B 52.47(8) 5_656 3_445
Se04 Na0F Cu0B 127.53(8) 1_545 3_445
Se04 Na0F Cu0B 127.53(8) 5_656 7_646
Se05 Na0F Se04 96.63(6) 1_545 5_656
Se05 Na0F Se04 96.63(6) 5_656 1_545
Se05 Na0F Se04 83.37(6) 1_545 1_545
Se05 Na0F Se04 83.37(6) 5_646 5_656
Se05 Na0F Se04 83.37(6) . 1_545
Se05 Na0F Se04 83.37(6) 5_656 5_656
Se05 Na0F Se04 96.63(6) 5_646 1_545
Se05 Na0F Se04 96.63(6) . 5_656
Se05 Na0F Se05 180.0 . 5_646
Se05 Na0F Se05 83.03(6) 5_646 5_656
Se05 Na0F Se05 83.03(6) . 1_545
Se05 Na0F Se05 96.97(6) . 5_656
Se05 Na0F Se05 180.0 5_656 1_545
Se05 Na0F Se05 96.97(6) 5_646 1_545
Se05 Na0F Cu0A 44.15(7) 5_656 5_656
Se05 Na0F Cu0A 135.85(7) 5_646 .
Se05 Na0F Cu0A 86.04(6) . 5_656
Se05 Na0F Cu0A 44.15(7) . .
Se05 Na0F Cu0A 93.96(6) 1_545 .
Se05 Na0F Cu0A 93.96(6) . 1_545
Se05 Na0F Cu0A 86.03(6) 5_646 1_545
Se05 Na0F Cu0A 135.85(7) 1_545 5_656
Se05 Na0F Cu0A 93.97(6) 5_656 5_646
Se05 Na0F Cu0A 86.04(6) 5_656 .
Se05 Na0F Cu0A 135.85(7) 5_656 1_545
Se05 Na0F Cu0A 135.85(7) . 5_646
Se05 Na0F Cu0A 93.97(6) 5_646 5_656
Se05 Na0F Cu0A 44.15(7) 1_545 1_545
Se05 Na0F Cu0A 44.15(7) 5_646 5_646
Se05 Na0F Cu0A 86.03(6) 1_545 5_646
Se05 Na0F Cu0B 131.07(5) . 3_445
Se05 Na0F Cu0B 48.93(5) 5_656 3_445
Se05 Na0F Cu0B 131.07(5) 5_656 7_646
Se05 Na0F Cu0B 48.93(5) 1_545 7_646
Se05 Na0F Cu0B 131.07(5) 1_545 3_445
Se05 Na0F Cu0B 48.93(5) 5_646 3_445
Se05 Na0F Cu0B 48.93(5) . 7_646
Se05 Na0F Cu0B 131.07(5) 5_646 7_646
Cu0A Na0F Cu0A 72.80(7) 5_656 5_646
Cu0A Na0F Cu0A 107.20(7) 5_656 .
Cu0A Na0F Cu0A 180.0 5_646 .
Cu0A Na0F Cu0A 180.0 5_656 1_545
Cu0A Na0F Cu0A 72.80(7) 1_545 .
Cu0A Na0F Cu0A 107.20(7) 1_545 5_646
Cu0B Na0F Cu0A 45.14(5) 7_646 .
Cu0B Na0F Cu0A 45.14(5) 7_646 1_545
Cu0B Na0F Cu0A 134.86(5) 3_445 1_545
Cu0B Na0F Cu0A 45.14(5) 3_445 5_646
Cu0B Na0F Cu0A 45.14(5) 3_445 5_656
Cu0B Na0F Cu0A 134.86(5) 3_445 .
Cu0B Na0F Cu0A 134.86(5) 7_646 5_646
Cu0B Na0F Cu0A 134.86(5) 7_646 5_656
Cu0B Na0F Cu0B 180.0 7_646 3_445
Se01 Na0G Se02 97.7(2) . 3_545
Se01 Na0G Se02 97.7(2) . 3
Se01 Na0G Se04 85.90(18) . 1_565
Se01 Na0G Se04 85.90(18) . .
Se01 Na0G Cu06 45.79(10) . .
Se01 Na0G Cu06 45.79(10) . 1_565
Se01 Na0G Cu0A 67.53(16) . 1_565
Se01 Na0G Na0E 127.4(3) . .
Se01 Na0G Na00 139.5(3) . 1_565
Se01 Na0G Na00 139.5(3) . .
Se02 Na0G Se02 83.6(2) 3_545 3
Se02 Na0G Se04 98.56(4) 3 1_565
Se02 Na0G Se04 98.56(4) 3_545 .
Se02 Na0G Se04 175.6(3) 3 .
Se02 Na0G Se04 175.6(3) 3_545 1_565
Se02 Na0G Cu06 86.60(11) 3_545 .
Se02 Na0G Cu06 86.60(11) 3 1_565
Se02 Na0G Cu06 140.3(3) 3 .
Se02 Na0G Cu06 140.3(3) 3_545 1_565
Se02 Na0G Cu0A 136.79(11) 3_545 1_565
Se02 Na0G Cu0A 136.79(11) 3 1_565
Se02 Na0G Na0E 120.12(18) 3_545 .
Se02 Na0G Na0E 120.12(18) 3 .
Se02 Na0G Na00 112.6(4) 3_545 1_565
Se02 Na0G Na00 61.6(4) 3_545 .
Se02 Na0G Na00 112.6(4) 3 .
Se02 Na0G Na00 61.6(4) 3 1_565
Se04 Na0G Se04 79.1(2) . 1_565
Se04 Na0G Cu06 43.97(10) . .
Se04 Na0G Cu06 94.1(2) . 1_565
Se04 Na0G Cu06 94.1(2) 1_565 .
Se04 Na0G Cu06 43.98(10) 1_565 1_565
Se04 Na0G Cu0A 42.53(11) . 1_565
Se04 Na0G Cu0A 42.53(11) 1_565 1_565
Se04 Na0G Na0E 55.49(16) . .
Se04 Na0G Na0E 55.49(16) 1_565 .
Cu06 Na0G Cu06 76.87(17) . 1_565
Cu06 Na0G Cu0A 53.39(12) 1_565 1_565
Cu06 Na0G Cu0A 53.39(12) . 1_565
Cu06 Na0G Na0E 98.0(2) 1_565 .
Cu06 Na0G Na0E 98.0(2) . .
Cu0A Na0G Na0E 59.9(2) 1_565 .
O00H Na0G Se01 171.0(5) . .
O00H Na0G Se02 89.1(3) . 3_545
O00H Na0G Se02 89.1(3) . 3
O00H Na0G Se04 87.1(3) . .
O00H Na0G Se04 87.1(3) . 1_565
O00H Na0G Cu06 129.2(3) . 1_565
O00H Na0G Cu06 129.2(3) . .
O00H Na0G Cu0A 103.4(4) . 1_565
O00H Na0G Na0E 43.6(4) . .
O00H Na0G Na00 40.3(3) . .
O00H Na0G Na00 40.3(3) . 1_565
Na00 Na0G Se04 114.0(5) . 1_565
Na00 Na0G Se04 65.5(4) 1_565 1_565
Na00 Na0G Se04 65.5(4) . .
Na00 Na0G Se04 114.0(5) 1_565 .
Na00 Na0G Cu06 154.7(5) 1_565 .
Na00 Na0G Cu06 95.8(3) 1_565 1_565
Na00 Na0G Cu06 95.8(3) . .
Na00 Na0G Cu06 154.7(5) . 1_565
Na00 Na0G Cu0A 102.7(4) 1_565 1_565
Na00 Na0G Cu0A 102.7(4) . 1_565
Na00 Na0G Na0E 58.5(4) . .
Na00 Na0G Na0E 58.5(4) 1_565 .
Na00 Na0G Na00 80.4(5) . 1_565
Na0D O00H Na0C 87.4(5) . .
Na0E O00H Na0C 177.6(8) . .
Na0E O00H Na0D 90.2(6) . .
Na0E O00H Na0G 92.6(6) . .
Na0G O00H Na0C 89.7(6) . .
Na0G O00H Na0D 177.2(8) . .
Na00 O00H Na0C 86.1(8) 1_565 .
Na00 O00H Na0C 86.1(8) . .
Na00 O00H Na0D 88.8(8) . .
Na00 O00H Na0D 88.8(8) 1_565 .
Na00 O00H Na0E 93.8(8) . .
Na00 O00H Na0E 93.8(8) 1_565 .
Na00 O00H Na0G 91.0(8) 1_565 .
Na00 O00H Na0G 91.0(8) . .
Na00 O00H Na00 171.9(16) . 1_565
Se02 Na00 Na0E 122.5(5) 3_545 1_545
Se02 Na00 Na0E 122.5(5) 3_545 .
Se03 Na00 Se02 91.9(6) . 3_545
Se03 Na00 Na0E 122.7(5) . 1_545
Se03 Na00 Na0E 122.7(5) . .
Na0C Na00 Se02 58.7(4) 1_545 3_545
Na0C Na00 Se02 58.7(4) . 3_545
Na0C Na00 Se03 57.8(4) . .
Na0C Na00 Se03 57.8(4) 1_545 .
Na0C Na00 Na0C 81.6(6) . 1_545
Na0C Na00 Na0D 66.1(3) . .
Na0C Na00 Na0D 66.1(3) 1_545 1_545
Na0C Na00 Na0D 115.9(7) . 1_545
Na0C Na00 Na0D 115.9(7) 1_545 .
Na0C Na00 Na0E 178.4(6) 1_545 .
Na0C Na00 Na0E 178.4(6) . 1_545
Na0C Na00 Na0E 100.00(11) 1_545 1_545
Na0C Na00 Na0E 100.00(11) . .
Na0C Na00 Na0G 116.3(7) 1_545 .
Na0C Na00 Na0G 116.3(7) . 1_545
Na0C Na00 Na0G 66.4(4) 1_545 1_545
Na0C Na00 Na0G 66.4(4) . .
Na0D Na00 Se02 124.7(5) . 3_545
Na0D Na00 Se02 124.7(5) 1_545 3_545
Na0D Na00 Se03 58.1(4) . .
Na0D Na00 Se03 58.1(4) 1_545 .
Na0D Na00 Na0D 80.3(5) 1_545 .
Na0D Na00 Na0E 112.7(7) 1_545 .
Na0D Na00 Na0E 64.6(3) 1_545 1_545
Na0D Na00 Na0E 112.7(7) . 1_545
Na0D Na00 Na0E 64.6(3) . .
Na0E Na00 Na0E 78.4(5) . 1_545
Na0G Na00 Se02 57.6(4) 1_545 3_545
Na0G Na00 Se02 57.6(4) . 3_545
Na0G Na00 Se03 124.2(5) 1_545 .
Na0G Na00 Se03 124.2(5) . .
Na0G Na00 Na0D 99.57(9) 1_545 1_545
Na0G Na00 Na0D 177.2(8) 1_545 .
Na0G Na00 Na0D 99.57(9) . .
Na0G Na00 Na0D 177.2(8) . 1_545
Na0G Na00 Na0E 64.8(3) 1_545 1_545
Na0G Na00 Na0E 64.8(3) . .
Na0G Na00 Na0E 113.0(7) . 1_545
Na0G Na00 Na0E 113.0(7) 1_545 .
Na0G Na00 Na0G 80.4(5) . 1_545
O00H Na00 Se02 91.8(8) 1_545 3_545
O00H Na00 Se02 91.8(8) . 3_545
O00H Na00 Se03 93.5(8) . .
O00H Na00 Se03 93.5(8) 1_545 .
O00H Na00 Na0C 134.7(10) . 1_545
O00H Na00 Na0C 134.6(10) 1_545 .
O00H Na00 Na0C 53.1(6) 1_545 1_545
O00H Na00 Na0C 53.1(6) . .
O00H Na00 Na0D 131.1(10) . 1_545
O00H Na00 Na0D 51.0(6) . .
O00H Na00 Na0D 131.1(10) 1_545 .
O00H Na00 Na0D 51.0(6) 1_545 1_545
O00H Na00 Na0E 125.3(10) . 1_545
O00H Na00 Na0E 125.3(10) 1_545 .
O00H Na00 Na0E 46.9(6) 1_545 1_545
O00H Na00 Na0E 46.9(6) . .
O00H Na00 Na0G 128.8(10) . 1_545
O00H Na00 Na0G 48.7(6) 1_545 1_545
O00H Na00 Na0G 128.8(10) 1_545 .
O00H Na00 Na0G 48.7(6) . .
O00H Na00 O00H 171.9(16) 1_545 .

loop_
_geom_bond_atom_site_label_1
_geom_bond_atom_site_label_2
_geom_bond_distance
_geom_bond_site_symmetry_2
Se01 Cu06 2.450(2) .
Se01 Cu06 2.450(2) 1_565
Se01 Cu09 2.361(4) .
Se01 Na0D 3.039(6) 3_545
Se01 Na0D 3.039(6) 3
Se01 Na0E 3.060(6) 3
Se01 Na0E 3.060(6) 3_545
Se01 Na0G 2.993(7) .
Se01 Na00 3.27(2) 3
Se02 Cu07 2.432(4) .
Se02 Cu08 2.450(2) 1_565
Se02 Cu08 2.450(2) .
Se02 Na0C 3.081(7) 3_445
Se02 Na0C 3.081(7) 3_455
Se02 Na0D 2.987(8) .
Se02 Na0G 3.051(7) 3_455
Se02 Na0G 3.051(7) 3_445
Se02 Na00 3.18(2) 3_455
Se03 Cu07 2.444(2) 5_565
Se03 Cu07 2.444(2) 5_575
Se03 Cu08 2.432(4) .
Se03 Na0C 3.041(7) 1_545
Se03 Na0C 3.041(7) .
Se03 Na0C 3.010(9) 7_565
Se03 Na0D 3.074(7) .
Se03 Na0D 3.074(7) 1_545
Se03 Na00 3.18(2) .
Se04 Cu06 2.421(4) .
Se04 Cu0A 2.399(2) 1_565
Se04 Cu0A 2.399(2) .
Se04 Cu0B 2.865(4) 7_656
Se04 Na0E 3.082(7) 1_545
Se04 Na0E 3.082(7) .
Se04 Na0F 3.154(2) 1_565
Se04 Na0G 3.193(7) 1_545
Se04 Na0G 3.193(7) .
Se04 Na00 3.43(2) .
Se05 Cu09 2.487(2) 7_666
Se05 Cu09 2.487(2) 7_656
Se05 Cu0A 2.462(4) .
Se05 Cu0B 2.446(5) .
Se05 Cu0B 2.654(3) 7_646
Se05 Cu0B 2.654(3) 7_656
Se05 Na0E 3.124(9) 5_666
Se05 Na0F 3.0666(19) .
Se05 Na0F 3.0666(19) 1_565
Cu06 Cu09 2.807(3) 1_545
Cu06 Cu09 2.807(3) .
Cu06 Cu0A 2.998(3) 1_565
Cu06 Cu0A 2.998(3) .
Cu06 Cu0B 2.610(5) 7_656
Cu06 Na0D 3.401(9) 3_545
Cu06 Na0E 3.272(9) 3_545
Cu06 Na0G 3.270(6) 1_545
Cu06 Na0G 3.270(6) .
Cu07 Cu07 2.783(6) 5_575
Cu07 Cu08 2.856(3) 5_565
Cu07 Cu08 2.856(3) 5_575
Cu07 Cu08 2.814(3) .
Cu07 Cu08 2.814(3) 1_565
Cu07 Na0C 3.350(8) 3_455
Cu07 Na0C 3.411(9) 5_575
Cu07 Na0C 3.350(8) 3_445
Cu07 Na0D 3.258(9) 5_575
Cu08 Cu08 2.806(6) 5_565
Cu08 Na0C 3.243(9) 3_445
Cu08 Na0D 3.343(7) .
Cu08 Na0D 3.342(7) 1_545
Cu08 Na0G 3.457(9) 3_445
Cu09 Cu0A 2.817(4) 1_565
Cu09 Cu0B 2.809(3) 7_666
Cu09 Cu0B 2.809(3) 7_656
Cu09 Cu0B 2.562(5) 1_565
Cu09 Na0E 3.354(7) 3
Cu09 Na0E 3.354(7) 3_545
Cu09 Na0F 3.514(3) 3_565
Cu0A Cu0B 2.590(3) 7_656
Cu0A Cu0B 2.590(3) 7_646
Cu0A Na0E 3.400(9) 1_545
Cu0A Na0F 3.425(3) 1_565
Cu0A Na0F 3.425(3) .
Cu0A Na0G 3.399(8) 1_545
Cu0B Cu0B 2.906(6) 7_646
Cu0B Cu0B 2.906(6) 7_656
Na0C O00H 2.494(18) .
Na0C Na00 3.111(18) 1_565
Na0C Na00 3.111(18) .
Na0D O00H 2.448(16) .
Na0D Na00 3.151(18) .
Na0D Na00 3.151(18) 1_565
Na0E O00H 2.355(17) .
Na0E Na00 3.215(19) .
Na0E Na00 3.215(19) 1_565
Na0G O00H 2.366(16) .
Na0G Na00 3.150(17) 1_565
Na0G Na00 3.150(17) .
O00H Na00 2.038(2) .
O00H Na00 2.038(2) 1_565
